data_4086235
loop_
_publ_author_name
'Corbey, Jordan F.'
'Woen, David H.'
'Palumbo, Chad T.'
'Fieser, Megan E.'
'Ziller, Joseph W.'
'Furche, Filipp'
'Evans, William J.'

_publ_section_title
;
 Ligand Effects in the Synthesis of Ln2+Complexes by Reduction of
 Tris(cyclopentadienyl) Precursors Including C--H Bond Activation of an
 Indenyl Anion
;
_journal_issue 15
_journal_name_full Organometallics
_journal_page_first 3909
_journal_paper_doi 10.1021/acs.organomet.5b00500
_journal_volume 34
_journal_year 2015
_chemical_absolute_configuration ad
_chemical_formula_sum 'C31 H29 Dy O'
_chemical_formula_weight 580.04
_space_group_crystal_system hexagonal
_space_group_IT_number 173
_space_group_name_Hall 'P 6c'
_space_group_name_H-M_alt 'P 63'
_symmetry_space_group_name_Hall 'P 6c'
_symmetry_space_group_name_H-M 'P 63'
_atom_sites_solution_hydrogens geom
_atom_sites_solution_primary direct
_atom_sites_solution_secondary difmap
_audit_creation_method SHELXL-2014/6
_cell_angle_alpha 90
_cell_angle_beta 90
_cell_angle_gamma 120
_cell_formula_units_Z 2
_cell_length_a 11.6494(11)
_cell_length_b 11.6494(11)
_cell_length_c 10.0857(9)
_cell_measurement_reflns_used 8796
_cell_measurement_temperature 133(2)
_cell_measurement_theta_max 28.38
_cell_measurement_theta_min 2.86
_cell_volume 1185.34(19)
_computing_cell_refinement 'Bruker SAINT 8.34a, 2013'
_computing_data_collection 'Bruker APEX2 2013.10-0, 2013'
_computing_data_reduction 'Bruker SAINT 8.34a, 2013'
_computing_molecular_graphics 'Bruker SHELXTL'
_computing_publication_material 'Bruker SHELXTL'
_computing_structure_refinement 'SHELXL-2014/6 (Sheldrick, 2014)'
_computing_structure_solution 'Bruker SHELXTL 2013/1'
_diffrn_ambient_temperature 133(2)
_diffrn_measured_fraction_theta_full 0.999
_diffrn_measured_fraction_theta_max 0.976
_diffrn_measurement_device_type 'Bruker SMART APEX II CCD'
_diffrn_measurement_method '\f and \w scans'
_diffrn_radiation_type MoK\a
_diffrn_radiation_wavelength 0.71073
_diffrn_reflns_av_R_equivalents 0.0558
_diffrn_reflns_av_unetI/netI 0.0336
_diffrn_reflns_laue_measured_fraction_full 0.999
_diffrn_reflns_laue_measured_fraction_max 0.976
_diffrn_reflns_limit_h_max 15
_diffrn_reflns_limit_h_min -15
_diffrn_reflns_limit_k_max 14
_diffrn_reflns_limit_k_min -15
_diffrn_reflns_limit_l_max 13
_diffrn_reflns_limit_l_min -13
_diffrn_reflns_number 14127
_diffrn_reflns_point_group_measured_fraction_full 0.999
_diffrn_reflns_point_group_measured_fraction_max 0.958
_diffrn_reflns_theta_full 25.500
_diffrn_reflns_theta_max 28.627
_diffrn_reflns_theta_min 2.019
_diffrn_source 'fine-focus sealed tube'
_exptl_absorpt_coefficient_mu 3.173
_exptl_absorpt_correction_T_max 0.9385
_exptl_absorpt_correction_T_min 0.5377
_exptl_absorpt_correction_type numerical
_exptl_absorpt_process_details 'Bruker SADABS 2014/4'
_exptl_crystal_colour yellow
_exptl_crystal_density_diffrn 1.625
_exptl_crystal_density_meas ?
_exptl_crystal_density_method not_measured
_exptl_crystal_description rod
_exptl_crystal_F_000 578
_exptl_crystal_size_max 0.312
_exptl_crystal_size_mid 0.097
_exptl_crystal_size_min 0.028
_refine_diff_density_max 1.128
_refine_diff_density_min -0.533
_refine_diff_density_rms 0.096
_refine_ls_abs_structure_details
; 
 Flack x determined using 798 quotients [(I+)-(I-)]/[(I+)+(I-)] 
 (Parsons, Flack and Wagner, Acta Cryst. B69 (2013) 249-259). 
;
_refine_ls_abs_structure_Flack 0.067(12)
_refine_ls_extinction_method none
_refine_ls_goodness_of_fit_ref 1.095
_refine_ls_hydrogen_treatment constr
_refine_ls_matrix_type full
_refine_ls_number_parameters 124
_refine_ls_number_reflns 1959
_refine_ls_number_restraints 19
_refine_ls_restrained_S_all 1.099
_refine_ls_R_factor_all 0.0258
_refine_ls_R_factor_gt 0.0224
_refine_ls_shift/su_max 0.000
_refine_ls_shift/su_mean 0.000
_refine_ls_structure_factor_coef Fsqd
_refine_ls_weighting_details 'w=1/[\s^2^(Fo^2^)+(0.0272P)^2^+0.3662P] where P=(Fo^2^+2Fc^2^)/3'
_refine_ls_weighting_scheme calc
_refine_ls_wR_factor_gt 0.0530
_refine_ls_wR_factor_ref 0.0544
_reflns_Friedel_coverage 0.862
_reflns_friedel_fraction_full 0.999
_reflns_friedel_fraction_max 0.939
_reflns_number_gt 1796
_reflns_number_total 1959
_reflns_threshold_expression 'I > 2\s(I)'
_cod_data_source_file om5b00500_si_005.cif
_cod_data_source_block jfc55
_cod_depositor_comments
;
The following automatic conversions were performed:

'_exptl_crystal_density_meas' value 'not_measured' was changed to '?'
- the value is perceived as not measured.

Automatic conversion script
Id: cif_fix_values 3271 2015-04-21 07:52:19Z andrius 
;
_cod_original_cell_volume 1185.3(2)
_cod_database_code 4086235
_shelx_space_group_comment
; 
The symmetry employed for this shelxl refinement is uniquely defined 
by the following loop, which should always be used as a source of 
symmetry information in preference to the above space-group names. 
They are only intended as comments. 
;
_shelx_estimated_absorpt_t_min 0.438
_shelx_estimated_absorpt_t_max 0.916
_shelxl_version_number 2014/6

loop_
_space_group_symop_operation_xyz
'x, y, z'
'-y, x-y, z'
'-x+y, -x, z'
'-x, -y, z+1/2'
'y, -x+y, z+1/2'
'x-y, x, z+1/2'

loop_
_atom_site_label
_atom_site_type_symbol
_atom_site_fract_x
_atom_site_fract_y
_atom_site_fract_z
_atom_site_U_iso_or_equiv
_atom_site_adp_type
_atom_site_occupancy
_atom_site_site_symmetry_order
_atom_site_calc_flag
_atom_site_refinement_flags_posn
_atom_site_refinement_flags_adp
_atom_site_refinement_flags_occupancy
_atom_site_disorder_assembly
_atom_site_disorder_group
Dy1 Dy 0.3333 0.6667 0.87757(14) 0.01328(10) Uani 1 3 d S T P A .
C1 C 0.1236(5) 0.5854(6) 1.0362(7) 0.0313(12) Uani 1 1 d . . . . .
H1 H 0.1519 0.6289 1.1194 0.038 Uiso 1 1 calc R U . . .
C2 C 0.0989(5) 0.6355(6) 0.9212(6) 0.0322(15) Uani 1 1 d . . . . .
H2 H 0.0999 0.7174 0.9159 0.039 Uiso 1 1 calc R U . . .
C3 C 0.0729(6) 0.5502(6) 0.8160(7) 0.0329(13) Uani 1 1 d . . . . .
H3 H 0.0607 0.5665 0.7263 0.040 Uiso 1 1 calc R U . . .
C4 C 0.0674(5) 0.4304(5) 0.8674(14) 0.0351(16) Uani 1 1 d . . . . .
C5 C 0.0339(7) 0.3084(7) 0.8071(7) 0.0425(16) Uani 1 1 d . . . . .
H5 H 0.0212 0.2966 0.7140 0.051 Uiso 1 1 calc R U . . .
C6 C 0.0207(5) 0.2093(5) 0.8857(13) 0.0434(17) Uani 1 1 d . . . . .
H6 H -0.0072 0.1247 0.8479 0.052 Uiso 1 1 calc R U . . .
C7 C 0.0467(7) 0.2272(7) 1.0215(9) 0.0486(18) Uani 1 1 d . . . . .
H7 H 0.0338 0.1538 1.0736 0.058 Uiso 1 1 calc R U . . .
C8 C 0.0899(6) 0.3458(6) 1.0813(6) 0.0326(13) Uani 1 1 d . . . . .
H8 H 0.1144 0.3585 1.1722 0.039 Uiso 1 1 calc R U . . .
C9 C 0.0971(5) 0.4512(5) 1.0027(6) 0.0268(12) Uani 1 1 d . . . . .
O1 O 0.3333 0.6667 0.6379(7) 0.0292(16) Uani 1 3 d DS T P . .
C10 C 0.2314(16) 0.660(3) 0.5516(15) 0.045(4) Uani 0.3333 1 d D U P A -1
H10A H 0.1862 0.7034 0.5938 0.054 Uiso 0.3333 1 calc R U P A -1
H10B H 0.1646 0.5665 0.5329 0.054 Uiso 0.3333 1 calc R U P A -1
C11 C 0.298(3) 0.731(4) 0.426(2) 0.061(6) Uani 0.3333 1 d D U P A -1
H11A H 0.3402 0.8281 0.4341 0.073 Uiso 0.3333 1 calc R U P A -1
H11B H 0.2370 0.6996 0.3490 0.073 Uiso 0.3333 1 calc R U P A -1
C12 C 0.400(4) 0.686(4) 0.4171(15) 0.059(5) Uani 0.3333 1 d D U P A -1
H12A H 0.4754 0.7474 0.3604 0.071 Uiso 0.3333 1 calc R U P A -1
H12B H 0.3597 0.5959 0.3785 0.071 Uiso 0.3333 1 calc R U P A -1
C13 C 0.4480(16) 0.686(3) 0.5588(14) 0.038(4) Uani 0.3333 1 d D U P A -1
H13A H 0.4667 0.6129 0.5724 0.046 Uiso 0.3333 1 calc R U P A -1
H13B H 0.5283 0.7715 0.5802 0.046 Uiso 0.3333 1 calc R U P A -1

loop_
_atom_site_aniso_label
_atom_site_aniso_U_11
_atom_site_aniso_U_22
_atom_site_aniso_U_33
_atom_site_aniso_U_23
_atom_site_aniso_U_13
_atom_site_aniso_U_12
Dy1 0.01430(12) 0.01430(12) 0.01122(15) 0.000 0.000 0.00715(6)
C1 0.017(3) 0.035(3) 0.040(3) -0.002(3) 0.005(2) 0.011(2)
C2 0.013(2) 0.025(3) 0.055(4) 0.005(2) -0.003(2) 0.008(2)
C3 0.020(3) 0.026(3) 0.048(3) 0.004(3) -0.012(3) 0.008(2)
C4 0.023(2) 0.025(2) 0.056(5) 0.006(5) 0.001(4) 0.0108(18)
C5 0.034(3) 0.034(3) 0.050(4) -0.015(3) -0.016(3) 0.010(3)
C6 0.035(3) 0.018(2) 0.071(5) -0.014(5) -0.025(5) 0.008(2)
C7 0.036(4) 0.026(3) 0.071(5) 0.018(3) 0.006(4) 0.006(3)
C8 0.029(3) 0.021(3) 0.036(3) 0.008(2) 0.005(2) 0.004(2)
C9 0.019(2) 0.024(3) 0.039(3) 0.002(2) 0.001(2) 0.011(2)
O1 0.037(3) 0.037(3) 0.014(3) 0.000 0.000 0.0184(13)
C10 0.033(8) 0.087(11) 0.023(7) 0.011(6) 0.003(5) 0.036(9)
C11 0.072(14) 0.090(12) 0.040(8) 0.035(12) 0.026(10) 0.054(13)
C12 0.071(14) 0.089(12) 0.039(8) 0.035(12) 0.030(10) 0.055(14)
C13 0.028(8) 0.082(11) 0.020(6) 0.010(6) 0.007(5) 0.040(9)

loop_
_atom_type_symbol
_atom_type_description
_atom_type_scat_dispersion_real
_atom_type_scat_dispersion_imag
_atom_type_scat_source
C C 0.0033 0.0016 'International Tables Vol C Tables 4.2.6.8 and 6.1.1.4'
H H 0.0000 0.0000 'International Tables Vol C Tables 4.2.6.8 and 6.1.1.4'
O O 0.0106 0.0060 'International Tables Vol C Tables 4.2.6.8 and 6.1.1.4'
Dy Dy -0.1892 4.4098 'International Tables Vol C Tables 4.2.6.8 and 6.1.1.4'

loop_
_geom_angle_atom_site_label_1
_geom_angle_atom_site_label_2
_geom_angle_atom_site_label_3
_geom_angle
_geom_angle_site_symmetry_1
_geom_angle_site_symmetry_3
Cnt Dy1 Cnt1 115.8 . .
Cnt Dy1 O1 101.9 . .
O1 Dy1 C2 99.73(15) . .
O1 Dy1 C2 99.73(15) . 3_565
C2 Dy1 C2 117.20(8) . 3_565
O1 Dy1 C2 99.73(14) . 2_665
C2 Dy1 C2 117.20(8) . 2_665
C2 Dy1 C2 117.20(8) 3_565 2_665
O1 Dy1 C1 126.86(15) . .
C2 Dy1 C1 30.6(2) . .
C2 Dy1 C1 117.5(2) 3_565 .
C2 Dy1 C1 95.46(19) 2_665 .
O1 Dy1 C1 126.86(15) . 3_565
C2 Dy1 C1 95.46(19) . 3_565
C2 Dy1 C1 30.6(2) 3_565 3_565
C2 Dy1 C1 117.5(2) 2_665 3_565
C1 Dy1 C1 87.7(2) . 3_565
O1 Dy1 C1 126.86(15) . 2_665
C2 Dy1 C1 117.5(2) . 2_665
C2 Dy1 C1 95.46(19) 3_565 2_665
C2 Dy1 C1 30.6(2) 2_665 2_665
C1 Dy1 C1 87.7(2) . 2_665
C1 Dy1 C1 87.7(2) 3_565 2_665
O1 Dy1 C3 76.73(15) . .
C2 Dy1 C3 30.05(19) . .
C2 Dy1 C3 140.18(17) 3_565 .
C2 Dy1 C3 102.35(17) 2_665 .
C1 Dy1 C3 50.3(2) . .
C1 Dy1 C3 124.9(2) 3_565 .
C1 Dy1 C3 118.69(18) 2_665 .
O1 Dy1 C3 76.73(15) . 3_565
C2 Dy1 C3 102.35(17) . 3_565
C2 Dy1 C3 30.05(19) 3_565 3_565
C2 Dy1 C3 140.18(17) 2_665 3_565
C1 Dy1 C3 118.69(18) . 3_565
C1 Dy1 C3 50.3(2) 3_565 3_565
C1 Dy1 C3 124.9(2) 2_665 3_565
C3 Dy1 C3 114.90(11) . 3_565
O1 Dy1 C3 76.73(15) . 2_665
C2 Dy1 C3 140.18(17) . 2_665
C2 Dy1 C3 102.35(17) 3_565 2_665
C2 Dy1 C3 30.05(19) 2_665 2_665
C1 Dy1 C3 124.9(2) . 2_665
C1 Dy1 C3 118.69(18) 3_565 2_665
C1 Dy1 C3 50.3(2) 2_665 2_665
C3 Dy1 C3 114.90(11) . 2_665
C3 Dy1 C3 114.90(11) 3_565 2_665
O1 Dy1 C9 115.56(12) . 3_565
C2 Dy1 C9 69.28(18) . 3_565
C2 Dy1 C9 48.46(18) 3_565 3_565
C2 Dy1 C9 142.95(19) 2_665 3_565
C1 Dy1 C9 72.86(17) . 3_565
C1 Dy1 C9 30.09(17) 3_565 3_565
C1 Dy1 C9 112.54(19) 2_665 3_565
C3 Dy1 C9 96.63(18) . 3_565
C3 Dy1 C9 47.97(18) 3_565 3_565
C3 Dy1 C9 148.33(17) 2_665 3_565
O1 Dy1 C9 115.56(13) . .
C2 Dy1 C9 48.46(18) . .
C2 Dy1 C9 142.95(19) 3_565 .
C2 Dy1 C9 69.28(19) 2_665 .
C1 Dy1 C9 30.09(17) . .
C1 Dy1 C9 112.54(19) 3_565 .
C1 Dy1 C9 72.86(18) 2_665 .
C3 Dy1 C9 47.97(18) . .
C3 Dy1 C9 148.33(17) 3_565 .
C3 Dy1 C9 96.63(18) 2_665 .
C9 Dy1 C9 102.76(15) 3_565 .
O1 Dy1 C9 115.56(12) . 2_665
C2 Dy1 C9 142.95(19) . 2_665
C2 Dy1 C9 69.28(18) 3_565 2_665
C2 Dy1 C9 48.46(18) 2_665 2_665
C1 Dy1 C9 112.55(19) . 2_665
C1 Dy1 C9 72.86(17) 3_565 2_665
C1 Dy1 C9 30.10(17) 2_665 2_665
C3 Dy1 C9 148.33(17) . 2_665
C3 Dy1 C9 96.63(18) 3_565 2_665
C3 Dy1 C9 47.97(18) 2_665 2_665
C9 Dy1 C9 102.76(15) 3_565 2_665
C9 Dy1 C9 102.76(15) . 2_665
O1 Dy1 C4 88.0(3) . 3_565
C2 Dy1 C4 73.49(18) . 3_565
C2 Dy1 C4 48.37(18) 3_565 3_565
C2 Dy1 C4 165.1(2) 2_665 3_565
C1 Dy1 C4 89.9(2) . 3_565
C1 Dy1 C4 48.7(3) 3_565 3_565
C1 Dy1 C4 136.4(3) 2_665 3_565
C3 Dy1 C4 91.83(17) . 3_565
C3 Dy1 C4 29.58(19) 3_565 3_565
C3 Dy1 C4 144.5(2) 2_665 3_565
C9 Dy1 C4 27.6(3) 3_565 3_565
C9 Dy1 C4 118.90(19) . 3_565
C9 Dy1 C4 116.6(2) 2_665 3_565
O1 Dy1 C4 88.0(3) . .
C2 Dy1 C4 48.37(18) . .
C2 Dy1 C4 165.1(2) 3_565 .
C2 Dy1 C4 73.49(18) 2_665 .
C1 Dy1 C4 48.7(3) . .
C1 Dy1 C4 136.4(3) 3_565 .
C1 Dy1 C4 89.9(2) 2_665 .
C3 Dy1 C4 29.58(19) . .
C3 Dy1 C4 144.5(2) 3_565 .
C3 Dy1 C4 91.83(18) 2_665 .
C9 Dy1 C4 116.6(2) 3_565 .
C9 Dy1 C4 27.6(3) . .
C9 Dy1 C4 118.9(2) 2_665 .
C4 Dy1 C4 119.88(4) 3_565 .
O1 Dy1 C4 88.0(3) . 2_665
C2 Dy1 C4 165.1(2) . 2_665
C2 Dy1 C4 73.49(18) 3_565 2_665
C2 Dy1 C4 48.37(18) 2_665 2_665
C1 Dy1 C4 136.4(3) . 2_665
C1 Dy1 C4 90.0(2) 3_565 2_665
C1 Dy1 C4 48.7(3) 2_665 2_665
C3 Dy1 C4 144.5(2) . 2_665
C3 Dy1 C4 91.83(18) 3_565 2_665
C3 Dy1 C4 29.58(19) 2_665 2_665
C9 Dy1 C4 118.9(2) 3_565 2_665
C9 Dy1 C4 116.6(2) . 2_665
C9 Dy1 C4 27.6(3) 2_665 2_665
C4 Dy1 C4 119.88(4) 3_565 2_665
C4 Dy1 C4 119.88(3) . 2_665
C2 C1 C9 106.1(6) . .
C2 C1 Dy1 72.3(3) . .
C9 C1 Dy1 84.8(3) . .
C3 C2 C1 110.8(5) . .
C3 C2 Dy1 78.9(3) . .
C1 C2 Dy1 77.1(3) . .
C2 C3 C4 107.7(7) . .
C2 C3 Dy1 71.0(3) . .
C4 C3 Dy1 84.3(3) . .
C9 C4 C5 121.0(7) . .
C9 C4 C3 107.0(6) . .
C5 C4 C3 131.9(10) . .
C9 C4 Dy1 75.6(3) . .
C5 C4 Dy1 126.1(5) . .
C3 C4 Dy1 66.1(3) . .
C6 C5 C4 117.8(7) . .
C5 C6 C7 121.8(7) . .
C8 C7 C6 122.2(6) . .
C7 C8 C9 117.5(6) . .
C4 C9 C8 119.3(5) . .
C4 C9 C1 108.0(5) . .
C8 C9 C1 132.6(6) . .
C4 C9 Dy1 76.9(3) . .
C8 C9 Dy1 127.1(4) . .
C1 C9 Dy1 65.2(3) . .
C10 O1 C13 109.9(10) . .
C10 O1 Dy1 127.1(7) . .
C13 O1 Dy1 122.8(7) . .
O1 C10 C11 107.0(13) . .
C10 C11 C12 98.1(17) . .
C11 C12 C13 107.1(13) . .
O1 C13 C12 101.7(12) . .

loop_
_geom_bond_atom_site_label_1
_geom_bond_atom_site_label_2
_geom_bond_distance
_geom_bond_site_symmetry_2
Cnt Dy1 2.496 .
Dy1 O1 2.417(7) .
Dy1 C2 2.606(5) .
Dy1 C2 2.606(5) 3_565
Dy1 C2 2.606(5) 2_665
Dy1 C1 2.667(6) .
Dy1 C1 2.667(6) 3_565
Dy1 C1 2.667(6) 2_665
Dy1 C3 2.705(6) .
Dy1 C3 2.705(6) 3_565
Dy1 C3 2.705(6) 2_665
Dy1 C9 2.926(6) 3_565
Dy1 C9 2.926(6) .
Dy1 C9 2.926(6) 2_665
Dy1 C4 2.942(5) 3_565
Dy1 C4 2.942(5) .
Dy1 C4 2.942(5) 2_665
C1 C2 1.391(9) .
C1 C9 1.473(8) .
C2 C3 1.380(9) .
C3 C4 1.460(9) .
C4 C9 1.399(14) .
C4 C5 1.410(10) .
C5 C6 1.345(12) .
C6 C7 1.395(15) .
C7 C8 1.353(10) .
C8 C9 1.428(8) .
O1 C10 1.443(12) .
O1 C13 1.473(11) .
C10 C11 1.503(13) .
C11 C12 1.516(14) .
C12 C13 1.534(13) .
